data_7001330
loop_
_publ_author_name
'Ravikumar, I.'
'Lakshminarayanan, P. S.'
'Arunachalam, M.'
'Suresh, E.'
'Ghosh, Pradyut'

_publ_section_title
;
 Anion complexation of a pentafluorophenyl-substituted tripodal urea
 receptor in solution and the solid state: selectivity toward phosphate
;
_journal_issue 21
_journal_name_full 'Dalton Transactions'
_journal_page_first 4160
_journal_page_last 4168
_journal_paper_doi 10.1039/b820322a
_journal_year 2009
_chemical_formula_sum 'C86 H108 F30 N16 O10 S'
_chemical_formula_weight 2127.94
_chemical_name_systematic
;
?
;
_space_group_IT_number 15
_symmetry_cell_setting monoclinic
_symmetry_space_group_name_Hall '-C 2yc'
_symmetry_space_group_name_H-M 'C 1 2/c 1'
_atom_sites_solution_hydrogens geom
_atom_sites_solution_primary direct
_atom_sites_solution_secondary difmap
_audit_creation_method SHELXL-97
_cell_angle_alpha 90.00
_cell_angle_beta 95.3770(10)
_cell_angle_gamma 90.00
_cell_formula_units_Z 4
_cell_length_a 21.2559(15)
_cell_length_b 19.5053(13)
_cell_length_c 23.6564(17)
_cell_measurement_reflns_used 6500
_cell_measurement_temperature 100(2)
_cell_measurement_theta_max 23.5
_cell_measurement_theta_min 2.3
_cell_volume 9764.8(12)
_computing_cell_refinement 'BRUKER APEX II'
_computing_data_collection 'BRUKER APEX II'
_computing_data_reduction 'BRUKER AXS SAINT'
_computing_molecular_graphics 'BRUKER SHELXTL'
_computing_publication_material 'MERCURY 2.2'
_computing_structure_refinement 'SHELXL-97 (Sheldrick, 1997)'
_computing_structure_solution 'SHELXS-97 (Sheldrick, 1990)'
_diffrn_ambient_temperature 100(2)
_diffrn_detector_area_resol_mean 3
_diffrn_measured_fraction_theta_full 0.999
_diffrn_measured_fraction_theta_max 0.999
_diffrn_measurement_device_type 'BRUKER APEX II CCD AREA DETECTOR'
_diffrn_measurement_method 'OMEGA SCAN'
_diffrn_radiation_monochromator graphite
_diffrn_radiation_source 'fine-focus sealed tube'
_diffrn_radiation_type MoK\a
_diffrn_radiation_wavelength 0.71073
_diffrn_reflns_av_R_equivalents 0.0356
_diffrn_reflns_av_sigmaI/netI 0.0441
_diffrn_reflns_limit_h_max 25
_diffrn_reflns_limit_h_min -25
_diffrn_reflns_limit_k_max 17
_diffrn_reflns_limit_k_min -23
_diffrn_reflns_limit_l_max 21
_diffrn_reflns_limit_l_min -28
_diffrn_reflns_number 24105
_diffrn_reflns_theta_full 25.00
_diffrn_reflns_theta_max 25.00
_diffrn_reflns_theta_min 1.61
_exptl_absorpt_coefficient_mu 0.155
_exptl_absorpt_correction_T_max 0.9609
_exptl_absorpt_correction_T_min 0.9267
_exptl_absorpt_correction_type multi-scan
_exptl_absorpt_process_details SADABS
_exptl_crystal_colour COLORLESS
_exptl_crystal_density_diffrn 1.447
_exptl_crystal_density_method 'not measured'
_exptl_crystal_description PLATES
_exptl_crystal_F_000 4408
_exptl_crystal_size_max 0.50
_exptl_crystal_size_mid 0.40
_exptl_crystal_size_min 0.26
_refine_diff_density_max 1.171
_refine_diff_density_min -1.035
_refine_diff_density_rms 0.066
_refine_ls_extinction_method none
_refine_ls_goodness_of_fit_ref 1.065
_refine_ls_hydrogen_treatment mixed
_refine_ls_matrix_type full
_refine_ls_number_parameters 691
_refine_ls_number_reflns 8582
_refine_ls_number_restraints 0
_refine_ls_restrained_S_all 1.065
_refine_ls_R_factor_all 0.0942
_refine_ls_R_factor_gt 0.0787
_refine_ls_shift/su_max 0.007
_refine_ls_shift/su_mean 0.001
_refine_ls_structure_factor_coef Fsqd
_refine_ls_weighting_details 'calc w=1/[\s^2^(Fo^2^)+(0.0663P)^2^+49.1031P] where P=(Fo^2^+2Fc^2^)/3'
_refine_ls_weighting_scheme calc
_refine_ls_wR_factor_gt 0.1798
_refine_ls_wR_factor_ref 0.1893
_reflns_number_gt 7052
_reflns_number_total 8582
_reflns_threshold_expression >2sigma(I)
_cod_data_source_file b820322a.txt
_cod_data_source_block hsouream
_cod_depositor_comments
;
The following automatic conversions were performed:
'_symmetry_cell_setting' value 'MONOCLINIC' changed to 'monoclinic'
according to '/home/saulius/struct/CIF-dictionaries/cif_core.dic'
dictionary named 'cif_core.dic' version 2.4.1 from 2010-06-29.

Automatic conversion script
Id: cif_fix_enum 1527 2010-12-29 10:47:43Z saulius 
;
_cod_original_sg_symbol_H-M C2/c
_cod_database_code 7001330

loop_
_symmetry_equiv_pos_as_xyz
'x, y, z'
'-x, y, -z+1/2'
'x+1/2, y+1/2, z'
'-x+1/2, y+1/2, -z+1/2'
'-x, -y, -z'
'x, -y, z-1/2'
'-x+1/2, -y+1/2, -z'
'x+1/2, -y+1/2, z-1/2'

loop_
_atom_site_label
_atom_site_type_symbol
_atom_site_fract_x
_atom_site_fract_y
_atom_site_fract_z
_atom_site_U_iso_or_equiv
_atom_site_adp_type
_atom_site_occupancy
_atom_site_symmetry_multiplicity
_atom_site_calc_flag
_atom_site_refinement_flags
_atom_site_disorder_assembly
_atom_site_disorder_group
S1 S 0.0000 0.90492(6) 0.2500 0.0292(3) Uani 1 2 d S . .
F1 F 0.08529(11) 0.71132(15) 0.26576(10) 0.0497(7) Uani 1 1 d . . .
F2 F 0.09819(12) 0.57692(17) 0.24435(11) 0.0622(8) Uani 1 1 d . . .
F3 F 0.04802(13) 0.48143(14) 0.31164(13) 0.0607(8) Uani 1 1 d . . .
F4 F -0.01629(13) 0.52305(12) 0.39877(12) 0.0533(7) Uani 1 1 d . . .
F5 F -0.03638(11) 0.65654(12) 0.41626(9) 0.0391(6) Uani 1 1 d . . .
F7 F 0.2170(2) 0.6822(2) 0.05467(13) 0.1013(14) Uani 1 1 d . . .
F6 F 0.1224(3) 0.87520(15) 0.1270(2) 0.155(3) Uani 1 1 d . . .
F8 F 0.1475(3) 0.7982(2) 0.03800(15) 0.163(3) Uani 1 1 d . . .
C15 C 0.1569(3) 0.8187(2) 0.1362(2) 0.076(2) Uani 1 1 d . . .
C14 C 0.1690(4) 0.7796(3) 0.0908(2) 0.085(2) Uani 1 1 d . . .
F9 F 0.25902(15) 0.64496(16) 0.16095(14) 0.0715(9) Uani 1 1 d . . .
F10 F 0.23237(12) 0.71940(12) 0.25046(10) 0.0453(6) Uani 1 1 d . . .
F11 F -0.11018(11) 1.00470(14) 0.42437(9) 0.0459(6) Uani 1 1 d . . .
F12 F -0.23479(13) 0.98795(15) 0.43263(11) 0.0552(7) Uani 1 1 d . . .
F13 F -0.31828(11) 1.00349(14) 0.33980(12) 0.0533(7) Uani 1 1 d . . .
F14 F -0.27584(12) 1.03653(15) 0.23811(11) 0.0554(7) Uani 1 1 d . . .
F15 F -0.15166(11) 1.05989(13) 0.23134(10) 0.0436(6) Uani 1 1 d . . .
O1 O 0.05996(13) 0.75222(13) 0.44400(10) 0.0324(6) Uani 1 1 d . . .
O2 O 0.26177(13) 0.85432(15) 0.27951(11) 0.0374(7) Uani 1 1 d . . .
O3 O -0.04183(13) 1.12119(15) 0.39456(12) 0.0403(7) Uani 1 1 d . . .
O4 O 0.0475(2) 0.9024(2) 0.19937(19) 0.0222(10) Uani 0.50 1 d P . .
O5A O 0.0440(2) 0.9559(3) 0.2697(2) 0.0257(11) Uani 0.50 1 d P . .
O5 O 0.0420(2) 0.9244(3) 0.2987(2) 0.0234(10) Uani 0.50 1 d P . .
O6 O 0.0233(2) 0.8370(2) 0.24806(19) 0.0212(10) Uani 0.50 1 d P . .
N1 N 0.13005(15) 0.97433(16) 0.41620(13) 0.0326(7) Uani 1 1 d . . .
N2 N 0.03350(19) 0.85587(18) 0.40607(16) 0.0410(9) Uani 1 1 d . . .
N3 N 0.01757(16) 0.75878(17) 0.35197(14) 0.0327(8) Uani 1 1 d . . .
N4 N 0.18064(18) 0.90696(18) 0.31772(16) 0.0390(9) Uani 1 1 d . . .
N5 N 0.1626(2) 0.8426(2) 0.23636(19) 0.0514(12) Uani 1 1 d . . .
N6 N 0.03841(15) 1.06470(17) 0.35640(14) 0.0304(7) Uani 1 1 d . . .
N7 N -0.06366(16) 1.0448(2) 0.32265(15) 0.0376(9) Uani 1 1 d . . .
N8 N 0.08741(13) 0.31279(15) 0.09523(12) 0.0234(6) Uani 1 1 d . . .
C1 C 0.1253(2) 0.9174(2) 0.45499(17) 0.0470(12) Uani 1 1 d . . .
H1A H 0.1422 0.9312 0.4928 0.056 Uiso 1 1 calc R . .
H1B H 0.1506 0.8795 0.4433 0.056 Uiso 1 1 calc R . .
C2 C 0.0576(3) 0.8934(2) 0.45700(18) 0.0566(15) Uani 1 1 d . . .
H2A H 0.0553 0.8642 0.4899 0.068 Uiso 1 1 calc R . .
H2B H 0.0309 0.9330 0.4615 0.068 Uiso 1 1 calc R . .
C3 C 0.03867(17) 0.78769(19) 0.40402(16) 0.0291(8) Uani 1 1 d . . .
C4 C 0.02613(17) 0.68894(19) 0.34291(15) 0.0291(8) Uani 1 1 d . . .
C5 C 0.05986(18) 0.6652(2) 0.29900(16) 0.0359(10) Uani 1 1 d . . .
C6 C 0.06713(19) 0.5965(3) 0.28803(17) 0.0423(11) Uani 1 1 d . . .
C7 C 0.0420(2) 0.5488(2) 0.32217(19) 0.0408(10) Uani 1 1 d . . .
C8 C 0.00914(19) 0.5702(2) 0.36592(18) 0.0377(10) Uani 1 1 d . . .
C9 C 0.00007(18) 0.6389(2) 0.37563(16) 0.0327(9) Uani 1 1 d . . .
C10 C 0.1947(2) 0.9853(2) 0.3994(2) 0.0452(11) Uani 1 1 d . . .
H10A H 0.2228 0.9930 0.4335 0.054 Uiso 1 1 calc R . .
H10B H 0.1946 1.0269 0.3769 0.054 Uiso 1 1 calc R . .
C11 C 0.2214(2) 0.9290(2) 0.36663(18) 0.0445(11) Uani 1 1 d . . .
H11A H 0.2613 0.9442 0.3541 0.053 Uiso 1 1 calc R . .
H11B H 0.2301 0.8901 0.3916 0.053 Uiso 1 1 calc R . .
C12 C 0.20539(19) 0.86740(19) 0.27854(17) 0.0330(9) Uani 1 1 d . . .
C13 C 0.1783(2) 0.8021(2) 0.19154(18) 0.0372(10) Uani 1 1 d . . .
C16 C 0.2039(3) 0.7217(3) 0.0986(2) 0.0631(16) Uani 1 1 d . . .
C17 C 0.2257(2) 0.7027(2) 0.15295(19) 0.0427(10) Uani 1 1 d . . .
C18 C 0.21284(18) 0.7424(2) 0.19861(16) 0.0315(9) Uani 1 1 d . . .
C19 C 0.10879(19) 1.0382(2) 0.44108(16) 0.0339(9) Uani 1 1 d . . .
H19A H 0.1429 1.0570 0.4665 0.041 Uiso 1 1 calc R . .
H19B H 0.0738 1.0282 0.4633 0.041 Uiso 1 1 calc R . .
H20A H 0.0735 1.1314 0.4145 0.041 Uiso 1 1 d R . .
H20B H 0.1242 1.1034 0.3762 0.041 Uiso 1 1 d R . .
C20 C 0.08824(19) 1.0907(2) 0.39623(17) 0.0347(9) Uani 1 1 d . . .
C21 C -0.02248(19) 1.0793(2) 0.36128(16) 0.0320(9) Uani 1 1 d . . .
C22 C -0.12811(18) 1.0370(2) 0.32848(17) 0.0332(9) Uani 1 1 d . . .
C23 C -0.1508(2) 1.0176(2) 0.37924(17) 0.0366(10) Uani 1 1 d . . .
C24 C -0.2140(2) 1.0071(2) 0.38278(18) 0.0402(10) Uani 1 1 d . . .
C25 C -0.2567(2) 1.0139(2) 0.33591(19) 0.0415(10) Uani 1 1 d . . .
C26 C -0.23511(19) 1.0311(2) 0.28453(18) 0.0388(10) Uani 1 1 d . . .
C27 C -0.17171(19) 1.0430(2) 0.28160(17) 0.0353(9) Uani 1 1 d . . .
C28 C 0.01977(17) 0.29398(18) 0.07425(15) 0.0260(8) Uani 1 1 d . . .
H28A H 0.0161 0.2940 0.0331 0.031 Uiso 1 1 calc R . .
H28B H 0.0119 0.2475 0.0864 0.031 Uiso 1 1 calc R . .
C29 C -0.03153(17) 0.33988(19) 0.09368(15) 0.0278(8) Uani 1 1 d . . .
H29A H -0.0229 0.3872 0.0846 0.033 Uiso 1 1 calc R . .
H29B H -0.0324 0.3362 0.1345 0.033 Uiso 1 1 calc R . .
C30 C -0.09539(17) 0.3183(2) 0.06398(16) 0.0313(9) Uani 1 1 d . . .
H30A H -0.0967 0.3299 0.0240 0.038 Uiso 1 1 calc R . .
H30B H -0.0998 0.2690 0.0669 0.038 Uiso 1 1 calc R . .
C31 C -0.15065(19) 0.3528(2) 0.08943(18) 0.0415(10) Uani 1 1 d . . .
H31A H -0.1507 0.3397 0.1285 0.062 Uiso 1 1 calc R . .
H31B H -0.1896 0.3387 0.0689 0.062 Uiso 1 1 calc R . .
H31C H -0.1464 0.4017 0.0869 0.062 Uiso 1 1 calc R . .
C32 C 0.09645(18) 0.3209(2) 0.15932(14) 0.0284(8) Uani 1 1 d . . .
H32A H 0.1383 0.3396 0.1694 0.034 Uiso 1 1 calc R . .
H32B H 0.0661 0.3544 0.1703 0.034 Uiso 1 1 calc R . .
C33 C 0.0895(2) 0.2569(2) 0.19351(16) 0.0359(9) Uani 1 1 d . . .
H33A H 0.1228 0.2247 0.1869 0.043 Uiso 1 1 calc R . .
H33B H 0.0491 0.2354 0.1823 0.043 Uiso 1 1 calc R . .
C34 C 0.0936(2) 0.2763(2) 0.25656(17) 0.0397(10) Uani 1 1 d . . .
H34A H 0.1324 0.3016 0.2664 0.048 Uiso 1 1 calc R . .
H34B H 0.0585 0.3061 0.2631 0.048 Uiso 1 1 calc R . .
C35 C 0.0922(3) 0.2145(2) 0.29417(18) 0.0502(12) Uani 1 1 d . . .
H35A H 0.0553 0.1876 0.2828 0.075 Uiso 1 1 calc R . .
H35B H 0.0909 0.2290 0.3328 0.075 Uiso 1 1 calc R . .
H35C H 0.1294 0.1874 0.2910 0.075 Uiso 1 1 calc R . .
C36 C 0.12786(17) 0.25459(19) 0.07537(15) 0.0259(8) Uani 1 1 d . . .
H36A H 0.1138 0.2121 0.0913 0.031 Uiso 1 1 calc R . .
H36B H 0.1201 0.2510 0.0344 0.031 Uiso 1 1 calc R . .
C37 C 0.19812(17) 0.2610(2) 0.09046(16) 0.0307(8) Uani 1 1 d . . .
H37A H 0.2061 0.2786 0.1288 0.037 Uiso 1 1 calc R . .
H37B H 0.2155 0.2934 0.0649 0.037 Uiso 1 1 calc R . .
C38 C 0.23050(19) 0.1922(2) 0.08629(18) 0.0385(10) Uani 1 1 d . . .
H38A H 0.2120 0.1597 0.1110 0.046 Uiso 1 1 calc R . .
H38B H 0.2231 0.1753 0.0477 0.046 Uiso 1 1 calc R . .
C39 C 0.3011(2) 0.1961(3) 0.1026(2) 0.0493(12) Uani 1 1 d . . .
H39A H 0.3204 0.2243 0.0758 0.074 Uiso 1 1 calc R . .
H39B H 0.3189 0.1508 0.1025 0.074 Uiso 1 1 calc R . .
H39C H 0.3088 0.2156 0.1399 0.074 Uiso 1 1 calc R . .
C40 C 0.10661(17) 0.38134(18) 0.07254(15) 0.0266(8) Uani 1 1 d . . .
H40A H 0.1514 0.3876 0.0833 0.032 Uiso 1 1 calc R . .
H40B H 0.0844 0.4169 0.0914 0.032 Uiso 1 1 calc R . .
C41 C 0.09484(18) 0.39255(19) 0.00901(15) 0.0299(8) Uani 1 1 d . . .
H41A H 0.0511 0.4054 -0.0006 0.036 Uiso 1 1 calc R . .
H41B H 0.1027 0.3503 -0.0108 0.036 Uiso 1 1 calc R . .
C42 C 0.1382(2) 0.4491(2) -0.00998(17) 0.0358(9) Uani 1 1 d . . .
H42A H 0.1817 0.4339 -0.0028 0.043 Uiso 1 1 calc R . .
H42B H 0.1295 0.4554 -0.0506 0.043 Uiso 1 1 calc R . .
C43 C 0.1316(2) 0.5175(2) 0.01896(19) 0.0457(11) Uani 1 1 d . . .
H43A H 0.0894 0.5345 0.0104 0.069 Uiso 1 1 calc R . .
H43B H 0.1611 0.5496 0.0055 0.069 Uiso 1 1 calc R . .
H43C H 0.1401 0.5120 0.0593 0.069 Uiso 1 1 calc R . .
H4C H 0.143(2) 0.913(2) 0.3164(18) 0.037(12) Uiso 1 1 d . . .
H7C H -0.049(2) 1.018(2) 0.3038(19) 0.038(13) Uiso 1 1 d . . .
H6C H 0.0454(19) 1.030(2) 0.3367(18) 0.032(11) Uiso 1 1 d . . .
H3C H 0.014(2) 0.782(2) 0.3246(19) 0.038(12) Uiso 1 1 d . . .
H5C H 0.129(2) 0.853(3) 0.233(2) 0.051(16) Uiso 1 1 d . . .
H2C H 0.018(2) 0.874(3) 0.378(2) 0.057(16) Uiso 1 1 d . . .

loop_
_atom_site_aniso_label
_atom_site_aniso_U_11
_atom_site_aniso_U_22
_atom_site_aniso_U_33
_atom_site_aniso_U_23
_atom_site_aniso_U_13
_atom_site_aniso_U_12
S1 0.0357(7) 0.0170(6) 0.0322(7) 0.000 -0.0114(6) 0.000
F1 0.0365(13) 0.0793(19) 0.0348(13) 0.0181(13) 0.0110(11) 0.0014(13)
F2 0.0450(16) 0.099(2) 0.0426(15) -0.0115(15) 0.0052(12) 0.0294(15)
F3 0.0546(17) 0.0492(17) 0.076(2) -0.0230(14) -0.0058(14) 0.0130(13)
F4 0.0592(17) 0.0315(14) 0.0700(18) 0.0075(12) 0.0093(14) -0.0110(12)
F5 0.0472(14) 0.0359(13) 0.0363(12) 0.0062(10) 0.0155(11) -0.0037(11)
F7 0.148(4) 0.115(3) 0.0448(18) -0.0398(19) 0.031(2) -0.056(3)
F6 0.255(6) 0.0257(16) 0.150(4) -0.015(2) -0.162(4) 0.027(2)
F8 0.341(8) 0.068(2) 0.058(2) 0.0202(19) -0.097(3) -0.058(4)
C15 0.124(5) 0.018(2) 0.071(4) 0.005(2) -0.062(4) -0.004(3)
C14 0.161(7) 0.043(3) 0.042(3) 0.007(2) -0.041(4) -0.039(4)
F9 0.0666(19) 0.067(2) 0.081(2) -0.0335(17) 0.0061(16) 0.0290(16)
F10 0.0613(17) 0.0392(14) 0.0351(13) 0.0058(11) 0.0026(11) 0.0197(12)
F11 0.0448(14) 0.0646(17) 0.0287(12) -0.0089(11) 0.0064(11) 0.0049(12)
F12 0.0520(16) 0.0760(19) 0.0404(14) -0.0020(13) 0.0194(12) -0.0036(14)
F13 0.0323(14) 0.0650(18) 0.0639(17) 0.0069(14) 0.0122(12) 0.0025(12)
F14 0.0362(14) 0.0738(19) 0.0548(16) 0.0174(14) -0.0039(12) 0.0013(13)
F15 0.0407(13) 0.0561(16) 0.0346(13) 0.0060(11) 0.0075(10) -0.0001(11)
O1 0.0462(16) 0.0263(14) 0.0245(13) 0.0068(11) 0.0022(12) 0.0001(12)
O2 0.0288(15) 0.0518(18) 0.0319(15) -0.0041(13) 0.0040(12) 0.0005(13)
O3 0.0393(16) 0.0430(17) 0.0406(16) -0.0177(14) 0.0146(13) 0.0040(13)
O4 0.022(2) 0.025(3) 0.021(2) -0.005(2) 0.0109(19) 0.002(2)
O5A 0.038(3) 0.019(3) 0.020(3) 0.000(2) 0.004(2) -0.007(2)
O5 0.025(3) 0.021(3) 0.025(3) -0.001(2) 0.005(2) 0.002(2)
O6 0.019(2) 0.020(2) 0.025(2) 0.001(2) 0.002(2) 0.0018(17)
N1 0.0324(18) 0.0335(18) 0.0311(17) -0.0100(14) -0.0014(14) 0.0056(14)
N2 0.061(2) 0.033(2) 0.032(2) 0.0112(16) 0.0174(18) 0.0106(17)
N3 0.0388(19) 0.0315(19) 0.0277(18) 0.0168(15) 0.0028(15) -0.0006(15)
N4 0.0257(19) 0.037(2) 0.052(2) -0.0137(17) -0.0071(16) 0.0090(16)
N5 0.033(2) 0.043(2) 0.073(3) -0.026(2) -0.022(2) 0.0177(18)
N6 0.0310(18) 0.0297(18) 0.0317(18) -0.0061(15) 0.0095(14) 0.0036(14)
N7 0.0321(19) 0.050(2) 0.0323(18) -0.0161(17) 0.0088(15) 0.0136(17)
N8 0.0238(15) 0.0284(16) 0.0189(14) -0.0015(12) 0.0070(12) 0.0020(12)
C1 0.074(3) 0.039(3) 0.027(2) -0.0090(18) -0.003(2) 0.018(2)
C2 0.118(5) 0.026(2) 0.032(2) 0.0067(18) 0.039(3) 0.015(3)
C3 0.030(2) 0.029(2) 0.030(2) 0.0110(17) 0.0120(16) 0.0010(16)
C4 0.0249(19) 0.033(2) 0.0278(19) 0.0069(16) -0.0039(15) -0.0007(16)
C5 0.024(2) 0.056(3) 0.027(2) 0.0104(19) -0.0012(16) 0.0007(18)
C6 0.027(2) 0.067(3) 0.032(2) -0.010(2) -0.0020(17) 0.018(2)
C7 0.036(2) 0.039(2) 0.046(3) -0.009(2) -0.0035(19) 0.0074(19)
C8 0.035(2) 0.036(2) 0.041(2) 0.0023(19) 0.0005(19) -0.0030(18)
C9 0.032(2) 0.036(2) 0.030(2) 0.0016(17) 0.0022(17) -0.0003(17)
C10 0.034(2) 0.051(3) 0.049(3) -0.012(2) -0.008(2) 0.001(2)
C11 0.035(2) 0.056(3) 0.041(2) -0.011(2) -0.0003(19) 0.000(2)
C12 0.032(2) 0.026(2) 0.039(2) 0.0008(17) -0.0053(17) 0.0062(17)
C13 0.042(2) 0.025(2) 0.042(2) -0.0051(18) -0.0114(19) 0.0015(18)
C16 0.095(4) 0.063(4) 0.033(3) -0.016(2) 0.013(3) -0.039(3)
C17 0.043(3) 0.041(2) 0.046(3) -0.009(2) 0.012(2) 0.001(2)
C18 0.034(2) 0.032(2) 0.029(2) 0.0062(16) 0.0046(16) 0.0006(17)
C19 0.035(2) 0.032(2) 0.034(2) -0.0119(17) 0.0001(17) -0.0004(17)
C20 0.035(2) 0.028(2) 0.043(2) -0.0050(18) 0.0136(18) -0.0080(17)
C21 0.039(2) 0.032(2) 0.0274(19) -0.0011(16) 0.0112(17) 0.0062(17)
C22 0.032(2) 0.032(2) 0.037(2) -0.0120(17) 0.0088(17) 0.0105(17)
C23 0.040(2) 0.039(2) 0.030(2) -0.0100(18) 0.0031(18) 0.0096(19)
C24 0.042(2) 0.044(3) 0.037(2) -0.0032(19) 0.0156(19) 0.0065(19)
C25 0.034(2) 0.039(2) 0.053(3) -0.002(2) 0.008(2) 0.0057(19)
C26 0.034(2) 0.037(2) 0.045(2) 0.0043(19) 0.0026(19) 0.0064(18)
C27 0.038(2) 0.034(2) 0.035(2) -0.0028(18) 0.0084(18) 0.0112(18)
C28 0.0279(19) 0.0257(19) 0.0247(18) 0.0019(15) 0.0041(15) 0.0007(15)
C29 0.030(2) 0.029(2) 0.0261(18) 0.0016(15) 0.0070(15) 0.0030(16)
C30 0.030(2) 0.031(2) 0.033(2) 0.0050(17) 0.0057(16) 0.0023(16)
C31 0.031(2) 0.053(3) 0.041(2) 0.009(2) 0.0079(18) 0.0085(19)
C32 0.0260(19) 0.040(2) 0.0196(17) -0.0027(16) 0.0027(14) 0.0049(16)
C33 0.040(2) 0.041(2) 0.028(2) 0.0017(17) 0.0121(17) 0.0087(19)
C34 0.049(3) 0.041(2) 0.031(2) 0.0019(18) 0.0126(18) 0.007(2)
C35 0.079(3) 0.045(3) 0.028(2) 0.0033(19) 0.011(2) 0.012(2)
C36 0.0308(19) 0.0268(19) 0.0207(17) 0.0000(15) 0.0057(15) 0.0036(15)
C37 0.031(2) 0.037(2) 0.0259(19) -0.0010(16) 0.0122(16) 0.0009(17)
C38 0.032(2) 0.042(2) 0.042(2) -0.0020(19) 0.0073(18) 0.0073(18)
C39 0.035(2) 0.059(3) 0.054(3) -0.012(2) 0.008(2) 0.016(2)
C40 0.0266(19) 0.0243(19) 0.0291(19) -0.0031(15) 0.0037(15) -0.0027(15)
C41 0.035(2) 0.026(2) 0.029(2) 0.0000(15) 0.0032(16) -0.0009(16)
C42 0.042(2) 0.032(2) 0.035(2) 0.0037(17) 0.0092(18) -0.0046(18)
C43 0.058(3) 0.032(2) 0.048(3) 0.010(2) 0.010(2) -0.007(2)

loop_
_atom_type_symbol
_atom_type_description
_atom_type_scat_dispersion_real
_atom_type_scat_dispersion_imag
_atom_type_scat_source
C C 0.0033 0.0016 'International Tables Vol C Tables 4.2.6.8 and 6.1.1.4'
H H 0.0000 0.0000 'International Tables Vol C Tables 4.2.6.8 and 6.1.1.4'
N N 0.0061 0.0033 'International Tables Vol C Tables 4.2.6.8 and 6.1.1.4'
O O 0.0106 0.0060 'International Tables Vol C Tables 4.2.6.8 and 6.1.1.4'
S S 0.1246 0.1234 'International Tables Vol C Tables 4.2.6.8 and 6.1.1.4'
F F 0.0171 0.0103 'International Tables Vol C Tables 4.2.6.8 and 6.1.1.4'

loop_
_geom_angle_atom_site_label_1
_geom_angle_atom_site_label_2
_geom_angle_atom_site_label_3
_geom_angle
_geom_angle_site_symmetry_1
_geom_angle_site_symmetry_3
_geom_angle_publ_flag
O5A S1 O5A 0.0(5) 1 . ?
O5A S1 O5A 90.7(5) 1 2 ?
O5A S1 O5A 90.7(5) . 2 ?
O5A S1 O6 150.4(3) 1 2 ?
O5A S1 O6 150.4(3) . 2 ?
O5A S1 O6 116.4(3) 2 2 ?
O5A S1 O6 116.4(3) 1 . ?
O5A S1 O6 116.4(3) . . ?
O5A S1 O6 150.4(3) 2 . ?
O6 S1 O6 41.5(3) 2 . ?
O5A S1 O6 116.4(3) 1 1 ?
O5A S1 O6 116.4(3) . 1 ?
O5A S1 O6 150.4(3) 2 1 ?
O6 S1 O6 41.5(3) 2 1 ?
O6 S1 O6 0.0(4) . 1 ?
O5A S1 O5 114.8(3) 1 2 ?
O5A S1 O5 114.8(3) . 2 ?
O5A S1 O5 37.7(2) 2 2 ?
O6 S1 O5 94.6(3) 2 2 ?
O6 S1 O5 114.4(3) . 2 ?
O6 S1 O5 114.4(3) 1 2 ?
O5A S1 O5 37.7(2) 1 . ?
O5A S1 O5 37.7(2) . . ?
O5A S1 O5 114.8(3) 2 . ?
O6 S1 O5 114.4(3) 2 . ?
O6 S1 O5 94.6(3) . . ?
O6 S1 O5 94.6(3) 1 . ?
O5 S1 O5 149.4(4) 2 . ?
O5A S1 O5 37.7(2) 1 1 ?
O5A S1 O5 37.7(2) . 1 ?
O5A S1 O5 114.8(3) 2 1 ?
O6 S1 O5 114.4(3) 2 1 ?
O6 S1 O5 94.6(3) . 1 ?
O6 S1 O5 94.6(3) 1 1 ?
O5 S1 O5 149.4(4) 2 1 ?
O5 S1 O5 0.0(4) . 1 ?
O5A S1 O4 80.1(3) 1 . ?
O5A S1 O4 80.1(3) . . ?
O5A S1 O4 102.3(3) 2 . ?
O6 S1 O4 103.7(2) 2 . ?
O6 S1 O4 72.9(2) . . ?
O6 S1 O4 72.9(2) 1 . ?
O5 S1 O4 78.6(3) 2 . ?
O5 S1 O4 102.4(3) . . ?
O5 S1 O4 102.4(3) 1 . ?
O5A S1 O4 80.1(3) 1 1 ?
O5A S1 O4 80.1(3) . 1 ?
O5A S1 O4 102.3(3) 2 1 ?
O6 S1 O4 103.7(2) 2 1 ?
O6 S1 O4 72.9(2) . 1 ?
O6 S1 O4 72.9(2) 1 1 ?
O5 S1 O4 78.6(3) 2 1 ?
O5 S1 O4 102.4(3) . 1 ?
O5 S1 O4 102.4(3) 1 1 ?
O4 S1 O4 0.0(4) . 1 ?
O5A S1 O4 102.3(3) 1 2 ?
O5A S1 O4 102.3(3) . 2 ?
O5A S1 O4 80.1(3) 2 2 ?
O6 S1 O4 72.9(2) 2 2 ?
O6 S1 O4 103.7(2) . 2 ?
O6 S1 O4 103.7(2) 1 2 ?
O5 S1 O4 102.4(3) 2 2 ?
O5 S1 O4 78.6(3) . 2 ?
O5 S1 O4 78.6(3) 1 2 ?
O4 S1 O4 176.6(3) . 2 ?
O4 S1 O4 176.6(3) 1 2 ?
F6 C15 C14 118.5(5) . . ?
F6 C15 C13 118.4(5) . . ?
C14 C15 C13 123.1(5) . . ?
F8 C14 C16 119.1(6) . . ?
F8 C14 C15 120.8(6) . . ?
C16 C14 C15 120.1(5) . . ?
O4 O4 S1 0(10) 1 . ?
O5A O5A O5 0(10) 1 1 ?
O5A O5A O5 0(10) 1 . ?
O5 O5A O5 0.0(9) 1 . ?
O5A O5A S1 0(10) 1 . ?
O5 O5A S1 72.8(5) 1 . ?
O5 O5A S1 72.8(5) . . ?
O5 O5 O5A 0(10) 1 1 ?
O5 O5 O5A 0(10) 1 . ?
O5A O5 O5A 0.0(7) 1 . ?
O5 O5 S1 0(10) 1 . ?
O5A O5 S1 69.5(4) 1 . ?
O5A O5 S1 69.5(4) . . ?
O6 O6 O6 0(10) 1 2 ?
O6 O6 S1 0(10) 1 . ?
O6 O6 S1 69.24(17) 2 . ?
C1 N1 C19 110.7(3) . . ?
C1 N1 C10 113.7(3) . . ?
C19 N1 C10 108.3(3) . . ?
C3 N2 C2 120.4(4) . . ?
C3 N2 H2C 117(4) . . ?
C2 N2 H2C 123(4) . . ?
C3 N3 C4 119.8(3) . . ?
C3 N3 H3C 119(3) . . ?
C4 N3 H3C 116(3) . . ?
C12 N4 C11 118.5(4) . . ?
C12 N4 H4C 120(3) . . ?
C11 N4 H4C 120(3) . . ?
C12 N5 C13 124.5(4) . . ?
C12 N5 H5C 123(4) . . ?
C13 N5 H5C 112(4) . . ?
C21 N6 C20 121.6(3) . . ?
C21 N6 H6C 116(3) . . ?
C20 N6 H6C 119(3) . . ?
C21 N7 C22 123.6(3) . . ?
C21 N7 H7C 117(3) . . ?
C22 N7 H7C 115(3) . . ?
C40 N8 C32 104.4(3) . . ?
C40 N8 C28 112.1(3) . . ?
C32 N8 C28 112.2(3) . . ?
C40 N8 C36 111.7(3) . . ?
C32 N8 C36 111.3(3) . . ?
C28 N8 C36 105.2(3) . . ?
N1 C1 C2 112.2(4) . . ?
N1 C1 H1A 109.2 . . ?
C2 C1 H1A 109.2 . . ?
N1 C1 H1B 109.2 . . ?
C2 C1 H1B 109.2 . . ?
H1A C1 H1B 107.9 . . ?
N2 C2 C1 112.9(3) . . ?
N2 C2 H2A 109.0 . . ?
C1 C2 H2A 109.0 . . ?
N2 C2 H2B 109.0 . . ?
C1 C2 H2B 109.0 . . ?
H2A C2 H2B 107.8 . . ?
O1 C3 N2 124.1(4) . . ?
O1 C3 N3 121.4(3) . . ?
N2 C3 N3 114.5(3) . . ?
C9 C4 N3 122.4(4) . . ?
C9 C4 C5 116.1(4) . . ?
N3 C4 C5 121.5(3) . . ?
F1 C5 C6 119.0(4) . . ?
F1 C5 C4 118.5(4) . . ?
C6 C5 C4 122.6(4) . . ?
F2 C6 C7 120.7(4) . . ?
F2 C6 C5 119.8(4) . . ?
C7 C6 C5 119.4(4) . . ?
F3 C7 C8 120.1(4) . . ?
F3 C7 C6 120.2(4) . . ?
C8 C7 C6 119.6(4) . . ?
F4 C8 C7 119.3(4) . . ?
F4 C8 C9 119.8(4) . . ?
C7 C8 C9 120.8(4) . . ?
F5 C9 C8 118.1(4) . . ?
F5 C9 C4 120.5(3) . . ?
C8 C9 C4 121.4(4) . . ?
N1 C10 C11 116.2(4) . . ?
N1 C10 H10A 108.2 . . ?
C11 C10 H10A 108.2 . . ?
N1 C10 H10B 108.2 . . ?
C11 C10 H10B 108.2 . . ?
H10A C10 H10B 107.4 . . ?
N4 C11 C10 114.1(4) . . ?
N4 C11 H11A 108.7 . . ?
C10 C11 H11A 108.7 . . ?
N4 C11 H11B 108.7 . . ?
C10 C11 H11B 108.7 . . ?
H11A C11 H11B 107.6 . . ?
O2 C12 N4 123.4(4) . . ?
O2 C12 N5 121.4(4) . . ?
N4 C12 N5 115.2(4) . . ?
C18 C13 C15 115.9(4) . . ?
C18 C13 N5 123.4(4) . . ?
C15 C13 N5 120.6(4) . . ?
F7 C16 C14 121.6(5) . . ?
F7 C16 C17 119.4(6) . . ?
C14 C16 C17 118.9(5) . . ?
F9 C17 C16 119.2(4) . . ?
F9 C17 C18 120.4(4) . . ?
C16 C17 C18 120.4(4) . . ?
F10 C18 C13 120.8(4) . . ?
F10 C18 C17 117.6(4) . . ?
C13 C18 C17 121.5(4) . . ?
N1 C19 C20 112.0(3) . . ?
N1 C19 H19A 109.2 . . ?
C20 C19 H19A 109.2 . . ?
N1 C19 H19B 109.2 . . ?
C20 C19 H19B 109.2 . . ?
H19A C19 H19B 107.9 . . ?
N6 C20 C19 111.5(3) . . ?
N6 C20 H20A 109.3 . . ?
C19 C20 H20A 109.1 . . ?
N6 C20 H20B 109.6 . . ?
C19 C20 H20B 109.2 . . ?
H20A C20 H20B 108.1 . . ?
O3 C21 N6 125.4(4) . . ?
O3 C21 N7 121.2(4) . . ?
N6 C21 N7 113.3(3) . . ?
C27 C22 C23 117.1(4) . . ?
C27 C22 N7 120.1(4) . . ?
C23 C22 N7 122.6(4) . . ?
F11 C23 C24 119.3(4) . . ?
F11 C23 C22 119.5(4) . . ?
C24 C23 C22 121.1(4) . . ?
F12 C24 C23 119.9(4) . . ?
F12 C24 C25 119.2(4) . . ?
C23 C24 C25 121.0(4) . . ?
F13 C25 C24 120.5(4) . . ?
F13 C25 C26 120.4(4) . . ?
C24 C25 C26 119.1(4) . . ?
F14 C26 C27 120.5(4) . . ?
F14 C26 C25 119.9(4) . . ?
C27 C26 C25 119.6(4) . . ?
F15 C27 C26 118.7(4) . . ?
F15 C27 C22 119.2(4) . . ?
C26 C27 C22 122.1(4) . . ?
C29 C28 N8 116.3(3) . . ?
C29 C28 H28A 108.2 . . ?
N8 C28 H28A 108.2 . . ?
C29 C28 H28B 108.2 . . ?
N8 C28 H28B 108.2 . . ?
H28A C28 H28B 107.4 . . ?
C28 C29 C30 109.3(3) . . ?
C28 C29 H29A 109.8 . . ?
C30 C29 H29A 109.8 . . ?
C28 C29 H29B 109.8 . . ?
C30 C29 H29B 109.8 . . ?
H29A C29 H29B 108.3 . . ?
C31 C30 C29 112.4(3) . . ?
C31 C30 H30A 109.1 . . ?
C29 C30 H30A 109.1 . . ?
C31 C30 H30B 109.1 . . ?
C29 C30 H30B 109.1 . . ?
H30A C30 H30B 107.9 . . ?
C30 C31 H31A 109.5 . . ?
C30 C31 H31B 109.5 . . ?
H31A C31 H31B 109.5 . . ?
C30 C31 H31C 109.5 . . ?
H31A C31 H31C 109.5 . . ?
H31B C31 H31C 109.5 . . ?
C33 C32 N8 116.2(3) . . ?
C33 C32 H32A 108.2 . . ?
N8 C32 H32A 108.2 . . ?
C33 C32 H32B 108.2 . . ?
N8 C32 H32B 108.2 . . ?
H32A C32 H32B 107.4 . . ?
C32 C33 C34 108.6(3) . . ?
C32 C33 H33A 110.0 . . ?
C34 C33 H33A 110.0 . . ?
C32 C33 H33B 110.0 . . ?
C34 C33 H33B 110.0 . . ?
H33A C33 H33B 108.4 . . ?
C35 C34 C33 112.1(4) . . ?
C35 C34 H34A 109.2 . . ?
C33 C34 H34A 109.2 . . ?
C35 C34 H34B 109.2 . . ?
C33 C34 H34B 109.2 . . ?
H34A C34 H34B 107.9 . . ?
C34 C35 H35A 109.5 . . ?
C34 C35 H35B 109.5 . . ?
H35A C35 H35B 109.5 . . ?
C34 C35 H35C 109.5 . . ?
H35A C35 H35C 109.5 . . ?
H35B C35 H35C 109.5 . . ?
C37 C36 N8 116.1(3) . . ?
C37 C36 H36A 108.3 . . ?
N8 C36 H36A 108.3 . . ?
C37 C36 H36B 108.3 . . ?
N8 C36 H36B 108.3 . . ?
H36A C36 H36B 107.4 . . ?
C36 C37 C38 110.9(3) . . ?
C36 C37 H37A 109.5 . . ?
C38 C37 H37A 109.5 . . ?
C36 C37 H37B 109.5 . . ?
C38 C37 H37B 109.5 . . ?
H37A C37 H37B 108.1 . . ?
C39 C38 C37 112.6(4) . . ?
C39 C38 H38A 109.1 . . ?
C37 C38 H38A 109.1 . . ?
C39 C38 H38B 109.1 . . ?
C37 C38 H38B 109.1 . . ?
H38A C38 H38B 107.8 . . ?
C38 C39 H39A 109.5 . . ?
C38 C39 H39B 109.5 . . ?
H39A C39 H39B 109.5 . . ?
C38 C39 H39C 109.5 . . ?
H39A C39 H39C 109.5 . . ?
H39B C39 H39C 109.5 . . ?
N8 C40 C41 117.1(3) . . ?
N8 C40 H40A 108.0 . . ?
C41 C40 H40A 108.0 . . ?
N8 C40 H40B 108.0 . . ?
C41 C40 H40B 108.0 . . ?
H40A C40 H40B 107.3 . . ?
C40 C41 C42 110.3(3) . . ?
C40 C41 H41A 109.6 . . ?
C42 C41 H41A 109.6 . . ?
C40 C41 H41B 109.6 . . ?
C42 C41 H41B 109.6 . . ?
H41A C41 H41B 108.1 . . ?
C43 C42 C41 114.7(3) . . ?
C43 C42 H42A 108.6 . . ?
C41 C42 H42A 108.6 . . ?
C43 C42 H42B 108.6 . . ?
C41 C42 H42B 108.6 . . ?
H42A C42 H42B 107.6 . . ?
C42 C43 H43A 109.5 . . ?
C42 C43 H43B 109.5 . . ?
H43A C43 H43B 109.5 . . ?
C42 C43 H43C 109.5 . . ?
H43A C43 H43C 109.5 . . ?
H43B C43 H43C 109.5 . . ?

loop_
_geom_bond_atom_site_label_1
_geom_bond_atom_site_label_2
_geom_bond_distance
_geom_bond_site_symmetry_2
_geom_bond_publ_flag
S1 O5A 1.413(5) 1 ?
S1 O5A 1.413(5) . ?
S1 O5A 1.413(5) 2 ?
S1 O6 1.417(5) 2 ?
S1 O6 1.417(5) . ?
S1 O6 1.417(5) 1 ?
S1 O5 1.441(5) 2 ?
S1 O5 1.441(5) . ?
S1 O5 1.441(5) 1 ?
S1 O4 1.638(4) . ?
S1 O4 1.638(4) 1 ?
S1 O4 1.638(4) 2 ?
F1 C5 1.342(5) . ?
F2 C6 1.333(5) . ?
F3 C7 1.346(5) . ?
F4 C8 1.349(5) . ?
F5 C9 1.335(4) . ?
F7 C16 1.343(6) . ?
F6 C15 1.330(6) . ?
F8 C14 1.338(6) . ?
C15 C14 1.360(9) . ?
C15 C13 1.384(6) . ?
C14 C16 1.355(9) . ?
F9 C17 1.334(5) . ?
F10 C18 1.335(4) . ?
F11 C23 1.333(5) . ?
F12 C24 1.350(5) . ?
F13 C25 1.336(5) . ?
F14 C26 1.337(5) . ?
F15 C27 1.341(5) . ?
O1 C3 1.224(4) . ?
O2 C12 1.223(5) . ?
O3 C21 1.232(4) . ?
O4 O4 0.000(13) 1 ?
O5A O5A 0.000(10) 1 ?
O5A O5 0.923(6) 1 ?
O5A O5 0.923(6) . ?
O5 O5 0.0000 1 ?
O5 O5A 0.923(6) 1 ?
O6 O6 0.000(9) 1 ?
O6 O6 1.005(8) 2 ?
N1 C1 1.450(6) . ?
N1 C19 1.466(5) . ?
N1 C10 1.482(6) . ?
N2 C3 1.336(5) . ?
N2 C2 1.461(6) . ?
N2 H2C 0.80(5) . ?
N3 C3 1.390(5) . ?
N3 C4 1.394(5) . ?
N3 H3C 0.79(5) . ?
N4 C12 1.350(5) . ?
N4 C11 1.444(5) . ?
N4 H4C 0.80(5) . ?
N5 C12 1.373(5) . ?
N5 C13 1.387(6) . ?
N5 H5C 0.75(5) . ?
N6 C21 1.341(5) . ?
N6 C20 1.442(5) . ?
N6 H6C 0.84(4) . ?
N7 C21 1.381(5) . ?
N7 C22 1.398(5) . ?
N7 H7C 0.77(5) . ?
N8 C40 1.511(5) . ?
N8 C32 1.518(4) . ?
N8 C28 1.521(5) . ?
N8 C36 1.525(4) . ?
C1 C2 1.517(7) . ?
C1 H1A 0.9700 . ?
C1 H1B 0.9700 . ?
C2 H2A 0.9700 . ?
C2 H2B 0.9700 . ?
C4 C9 1.393(5) . ?
C4 C5 1.396(6) . ?
C5 C6 1.376(6) . ?
C6 C7 1.372(7) . ?
C7 C8 1.366(6) . ?
C8 C9 1.377(6) . ?
C10 C11 1.486(6) . ?
C10 H10A 0.9700 . ?
C10 H10B 0.9700 . ?
C11 H11A 0.9700 . ?
C11 H11B 0.9700 . ?
C13 C18 1.378(6) . ?
C16 C17 1.377(7) . ?
C17 C18 1.378(6) . ?
C19 C20 1.510(6) . ?
C19 H19A 0.9700 . ?
C19 H19B 0.9700 . ?
C20 H20A 0.9697 . ?
C20 H20B 0.9687 . ?
C22 C27 1.382(6) . ?
C22 C23 1.389(6) . ?
C23 C24 1.369(6) . ?
C24 C25 1.372(6) . ?
C25 C26 1.380(6) . ?
C26 C27 1.376(6) . ?
C28 C29 1.515(5) . ?
C28 H28A 0.9700 . ?
C28 H28B 0.9700 . ?
C29 C30 1.528(5) . ?
C29 H29A 0.9700 . ?
C29 H29B 0.9700 . ?
C30 C31 1.526(5) . ?
C30 H30A 0.9700 . ?
C30 H30B 0.9700 . ?
C31 H31A 0.9600 . ?
C31 H31B 0.9600 . ?
C31 H31C 0.9600 . ?
C32 C33 1.502(5) . ?
C32 H32A 0.9700 . ?
C32 H32B 0.9700 . ?
C33 C34 1.534(5) . ?
C33 H33A 0.9700 . ?
C33 H33B 0.9700 . ?
C34 C35 1.500(6) . ?
C34 H34A 0.9700 . ?
C34 H34B 0.9700 . ?
C35 H35A 0.9600 . ?
C35 H35B 0.9600 . ?
C35 H35C 0.9600 . ?
C36 C37 1.508(5) . ?
C36 H36A 0.9700 . ?
C36 H36B 0.9700 . ?
C37 C38 1.516(5) . ?
C37 H37A 0.9700 . ?
C37 H37B 0.9700 . ?
C38 C39 1.516(6) . ?
C38 H38A 0.9700 . ?
C38 H38B 0.9700 . ?
C39 H39A 0.9600 . ?
C39 H39B 0.9600 . ?
C39 H39C 0.9600 . ?
C40 C41 1.516(5) . ?
C40 H40A 0.9700 . ?
C40 H40B 0.9700 . ?
C41 C42 1.531(5) . ?
C41 H41A 0.9700 . ?
C41 H41B 0.9700 . ?
C42 C43 1.513(6) . ?
C42 H42A 0.9700 . ?
C42 H42B 0.9700 . ?
C43 H43A 0.9600 . ?
C43 H43B 0.9600 . ?
C43 H43C 0.9600 . ?

loop_
_geom_hbond_atom_site_label_D
_geom_hbond_atom_site_label_H
_geom_hbond_atom_site_label_A
_geom_hbond_distance_DH
_geom_hbond_distance_HA
_geom_hbond_distance_DA
_geom_hbond_angle_DHA
_geom_hbond_site_symmetry_A
N7 H7C O5A 0.77(5) 2.13(5) 2.851(7) 156(4) 2
N7 H7C O4 0.77(5) 2.25(5) 2.852(6) 135(4) 2
N7 H7C O5A 0.77(5) 2.52(5) 3.217(6) 151(4) 1
N6 H6C O5A 0.84(4) 2.14(4) 2.962(6) 164(4) 1
N6 H6C O5 0.84(4) 2.25(4) 3.062(6) 163(4) 1
N5 H5C O6 0.75(5) 2.32(5) 3.001(6) 153(5) 1
N5 H5C O4 0.75(5) 2.07(5) 2.778(6) 158(5) 1
N4 H4C O5A 0.80(5) 2.44(5) 3.165(6) 152(4) 1
N4 H4C O5 0.80(5) 2.16(5) 2.958(6) 171(4) 1
N3 H3C O6 0.79(5) 2.12(5) 2.880(6) 164(4) 2
N3 H3C O6 0.79(5) 2.13(5) 2.905(6) 168(4) 1
N2 H2C O4 0.80(5) 2.26(5) 3.034(6) 163(5) 2
N2 H2C O5 0.80(5) 2.21(5) 2.892(7) 143(5) 1
